data_7103227
loop_
_publ_author_name
'Yurkerwich, Kevin'
'Buccella, Daniela'
'Melnick, Jonathan G'
'Parkin, Gerard'

_publ_section_title
;
 Monovalent indium in a sulfur-rich coordination environment:
 synthesis, structure and reactivity of
 tris(2-mercapto-1-tert-butylimidazolyl)hydroborato indium, [TmBut]In.
;
_journal_issue 28
_journal_name_full 'Chemical communications (Cambridge, England)'
_journal_page_first 3305
_journal_page_last 3307
_journal_paper_doi 10.1039/b803037e
_journal_year 2008
_chemical_formula_sum 'C42 H68 B2 I In N12 S6'
_chemical_formula_weight 1196.78
_chemical_name_systematic
;
?
;
_space_group_IT_number 163
_symmetry_cell_setting trigonal
_symmetry_space_group_name_Hall '-P 3 2c'
_symmetry_space_group_name_H-M 'P -3 1 c'
_atom_sites_solution_hydrogens geom
_atom_sites_solution_primary direct
_atom_sites_solution_secondary difmap
_audit_creation_method SHELXL-97
_cell_angle_alpha 90.00
_cell_angle_beta 90.00
_cell_angle_gamma 120.00
_cell_formula_units_Z 2
_cell_length_a 11.8575(14)
_cell_length_b 11.8575(14)
_cell_length_c 26.003(6)
_cell_measurement_reflns_used 4756
_cell_measurement_temperature 243(2)
_cell_measurement_theta_max 25.81
_cell_measurement_theta_min 2.53
_cell_volume 3166.3(9)
_computing_cell_refinement 'Bruker SMART'
_computing_data_collection 'Bruker SMART'
_computing_data_reduction 'Bruker SAINT'
_computing_molecular_graphics 'Bruker SHELXTL'
_computing_publication_material 'Bruker SHELXTL'
_computing_structure_refinement 'SHELXL-97 (Sheldrick, 1997)'
_computing_structure_solution 'SHELXS-97 (Sheldrick, 1990)'
_diffrn_ambient_temperature 243(2)
_diffrn_measured_fraction_theta_full 0.956
_diffrn_measured_fraction_theta_max 0.956
_diffrn_measurement_device_type 'CCD area detector'
_diffrn_measurement_method 'phi and omega scans'
_diffrn_radiation_monochromator graphite
_diffrn_radiation_source 'fine-focus sealed tube'
_diffrn_radiation_type MoK\a
_diffrn_radiation_wavelength 0.71073
_diffrn_reflns_av_R_equivalents 0.0569
_diffrn_reflns_av_sigmaI/netI 0.0449
_diffrn_reflns_limit_h_max 15
_diffrn_reflns_limit_h_min -15
_diffrn_reflns_limit_k_max 14
_diffrn_reflns_limit_k_min -15
_diffrn_reflns_limit_l_max 34
_diffrn_reflns_limit_l_min -12
_diffrn_reflns_number 18257
_diffrn_reflns_theta_full 28.27
_diffrn_reflns_theta_max 28.27
_diffrn_reflns_theta_min 1.98
_exptl_absorpt_coefficient_mu 1.094
_exptl_absorpt_correction_T_max 0.8108
_exptl_absorpt_correction_T_min 0.8108
_exptl_absorpt_correction_type empirical
_exptl_absorpt_process_details SADABS
_exptl_crystal_colour Yellow
_exptl_crystal_density_diffrn 1.255
_exptl_crystal_density_method 'not measured'
_exptl_crystal_description Block
_exptl_crystal_F_000 1224
_exptl_crystal_size_max 0.20
_exptl_crystal_size_mid 0.20
_exptl_crystal_size_min 0.20
_platon_squeeze_details
;
The unit cell contains 2 benzene molecules which have been treated
as a diffuse contribution to the overall scattering without
specific atom positions by SQUEEZE/PLATON
;
_refine_diff_density_max 0.344
_refine_diff_density_min -0.686
_refine_diff_density_rms 0.077
_refine_ls_extinction_coef 0.0014(4)
_refine_ls_extinction_expression Fc^*^=kFc[1+0.001xFc^2^\l^3^/sin(2\q)]^-1/4^
_refine_ls_extinction_method SHELXL
_refine_ls_goodness_of_fit_ref 1.012
_refine_ls_hydrogen_treatment mixed
_refine_ls_matrix_type full
_refine_ls_number_parameters 101
_refine_ls_number_reflns 2518
_refine_ls_number_restraints 0
_refine_ls_restrained_S_all 1.012
_refine_ls_R_factor_all 0.0670
_refine_ls_R_factor_gt 0.0399
_refine_ls_shift/su_max 0.000
_refine_ls_shift/su_mean 0.000
_refine_ls_structure_factor_coef Fsqd
_refine_ls_weighting_details 'calc w=1/[\s^2^(Fo^2^)+(0.0596P)^2^+0.0000P] where P=(Fo^2^+2Fc^2^)/3'
_refine_ls_weighting_scheme calc
_refine_ls_wR_factor_gt 0.0964
_refine_ls_wR_factor_ref 0.1037
_reflns_number_gt 1815
_reflns_number_total 2518
_reflns_threshold_expression >2sigma(I)
_cod_data_source_file b803037e.txt
_cod_data_source_block tmins10p
_cod_depositor_comments
;
The following automatic conversions were performed:
'_symmetry_cell_setting' value 'Trigonal' changed to 'trigonal' according
to '/home/saulius/struct/CIF-dictionaries/cif_core.dic' dictionary named
'cif_core.dic' version 2.4.1 from 2010-06-29.

Automatic conversion script
Id: cif_fix_enum 1527 2010-12-29 10:47:43Z saulius 
;
_cod_original_sg_symbol_H-M P-31c
_cod_database_code 7103227

loop_
_symmetry_equiv_pos_as_xyz
'x, y, z'
'-y, x-y, z'
'-x+y, -x, z'
'-y, -x, -z+1/2'
'-x+y, y, -z+1/2'
'x, x-y, -z+1/2'
'-x, -y, -z'
'y, -x+y, -z'
'x-y, x, -z'
'y, x, z-1/2'
'x-y, -y, z-1/2'
'-x, -x+y, z-1/2'

loop_
_atom_site_label
_atom_site_type_symbol
_atom_site_fract_x
_atom_site_fract_y
_atom_site_fract_z
_atom_site_U_iso_or_equiv
_atom_site_adp_type
_atom_site_occupancy
_atom_site_symmetry_multiplicity
_atom_site_calc_flag
_atom_site_refinement_flags
_atom_site_disorder_assembly
_atom_site_disorder_group
In In -1.0000 -1.0000 0.0000 0.03213(18) Uani 1 6 d S . .
I I -0.3333 -0.6667 0.2500 0.04206(19) Uani 1 6 d S . .
S S -0.89244(8) -0.78568(8) 0.05610(3) 0.0354(2) Uani 1 1 d . . .
B B -1.0000 -1.0000 0.1581(2) 0.0332(14) Uani 1 3 d S . .
H1 H -1.0000 -1.0000 0.192(2) 0.043(17) Uiso 1 3 d S . .
N11 N -0.8589(3) -0.8969(3) 0.14339(8) 0.0312(6) Uani 1 1 d . . .
N12 N -0.6793(3) -0.7244(3) 0.11799(9) 0.0339(6) Uani 1 1 d . . .
C11 C -0.8083(3) -0.8036(3) 0.10687(9) 0.0310(7) Uani 1 1 d . . .
C12 C -0.7586(3) -0.8781(3) 0.17636(10) 0.0378(8) Uani 1 1 d . . .
H12A H -0.7668 -0.9310 0.2047 0.045 Uiso 1 1 calc R . .
C13 C -0.6501(3) -0.7738(3) 0.16142(11) 0.0396(8) Uani 1 1 d . . .
H13A H -0.5681 -0.7391 0.1772 0.048 Uiso 1 1 calc R . .
C14 C -0.5793(3) -0.6057(3) 0.08955(12) 0.0416(8) Uani 1 1 d . . .
C15 C -0.4524(4) -0.5412(4) 0.11941(16) 0.0642(11) Uani 1 1 d . . .
H15A H -0.4199 -0.6014 0.1227 0.096 Uiso 1 1 calc R . .
H15B H -0.4673 -0.5172 0.1533 0.096 Uiso 1 1 calc R . .
H15C H -0.3889 -0.4638 0.1013 0.096 Uiso 1 1 calc R . .
C16 C -0.5566(4) -0.6504(4) 0.03683(13) 0.0586(11) Uani 1 1 d . . .
H16A H -0.5682 -0.7371 0.0400 0.088 Uiso 1 1 calc R . .
H16B H -0.4687 -0.5905 0.0252 0.088 Uiso 1 1 calc R . .
H16C H -0.6185 -0.6517 0.0121 0.088 Uiso 1 1 calc R . .
C17 C -0.6263(4) -0.5064(4) 0.08526(15) 0.0532(10) Uani 1 1 d . . .
H17A H -0.6366 -0.4799 0.1194 0.080 Uiso 1 1 calc R . .
H17B H -0.7092 -0.5458 0.0674 0.080 Uiso 1 1 calc R . .
H17C H -0.5628 -0.4308 0.0662 0.080 Uiso 1 1 calc R . .

loop_
_atom_site_aniso_label
_atom_site_aniso_U_11
_atom_site_aniso_U_22
_atom_site_aniso_U_33
_atom_site_aniso_U_23
_atom_site_aniso_U_13
_atom_site_aniso_U_12
In 0.0386(2) 0.0386(2) 0.0192(2) 0.000 0.000 0.01929(12)
I 0.0467(3) 0.0467(3) 0.0327(3) 0.000 0.000 0.02337(13)
S 0.0438(5) 0.0380(5) 0.0244(3) -0.0010(3) -0.0074(3) 0.0204(4)
B 0.039(2) 0.039(2) 0.021(2) 0.000 0.000 0.0196(11)
N11 0.0359(15) 0.0377(15) 0.0230(10) -0.0034(10) -0.0050(10) 0.0206(13)
N12 0.0355(16) 0.0357(16) 0.0298(11) -0.0004(11) -0.0040(11) 0.0173(13)
C11 0.0374(18) 0.0348(18) 0.0245(12) -0.0017(12) -0.0011(12) 0.0207(15)
C12 0.044(2) 0.048(2) 0.0268(14) 0.0012(14) -0.0063(14) 0.0273(18)
C13 0.039(2) 0.049(2) 0.0331(14) 0.0007(15) -0.0073(14) 0.0241(18)
C14 0.041(2) 0.039(2) 0.0415(16) 0.0028(15) 0.0011(15) 0.0171(17)
C15 0.043(2) 0.057(3) 0.071(2) 0.002(2) -0.012(2) 0.009(2)
C16 0.072(3) 0.057(3) 0.0464(18) 0.0067(18) 0.0204(19) 0.032(2)
C17 0.060(3) 0.037(2) 0.062(2) 0.0011(18) 0.0014(19) 0.024(2)

loop_
_atom_type_symbol
_atom_type_description
_atom_type_scat_dispersion_real
_atom_type_scat_dispersion_imag
_atom_type_scat_source
C C 0.0033 0.0016 'International Tables Vol C Tables 4.2.6.8 and 6.1.1.4'
B B 0.0013 0.0007 'International Tables Vol C Tables 4.2.6.8 and 6.1.1.4'
N N 0.0061 0.0033 'International Tables Vol C Tables 4.2.6.8 and 6.1.1.4'
S S 0.1246 0.1234 'International Tables Vol C Tables 4.2.6.8 and 6.1.1.4'
In In -0.7276 1.3100 'International Tables Vol C Tables 4.2.6.8 and 6.1.1.4'
I I -0.4742 1.8119 'International Tables Vol C Tables 4.2.6.8 and 6.1.1.4'
H H 0.0000 0.0000 'International Tables Vol C Tables 4.2.6.8 and 6.1.1.4'

loop_
_geom_angle_atom_site_label_1
_geom_angle_atom_site_label_2
_geom_angle_atom_site_label_3
_geom_angle
_geom_angle_site_symmetry_1
_geom_angle_site_symmetry_3
_geom_angle_publ_flag
S In S 180.0 7_335 . ?
S In S 92.41(2) 7_335 9_455 ?
S In S 87.59(2) . 9_455 ?
S In S 92.41(2) 7_335 8_545 ?
S In S 87.59(2) . 8_545 ?
S In S 92.41(2) 9_455 8_545 ?
S In S 87.59(2) 7_335 2_345 ?
S In S 92.41(2) . 2_345 ?
S In S 87.59(2) 9_455 2_345 ?
S In S 180.00(5) 8_545 2_345 ?
S In S 87.59(2) 7_335 3_435 ?
S In S 92.41(2) . 3_435 ?
S In S 180.0 9_455 3_435 ?
S In S 87.59(2) 8_545 3_435 ?
S In S 92.41(2) 2_345 3_435 ?
C11 S In 109.52(11) . . ?
H1 B N11 104.4(2) . 3_435 ?
H1 B N11 104.4(2) . . ?
N11 B N11 114.07(16) 3_435 . ?
H1 B N11 104.4(2) . 2_345 ?
N11 B N11 114.07(16) 3_435 2_345 ?
N11 B N11 114.07(16) . 2_345 ?
C11 N11 C12 108.0(3) . . ?
C11 N11 B 133.1(3) . . ?
C12 N11 B 118.3(3) . . ?
C11 N12 C13 108.1(3) . . ?
C11 N12 C14 128.8(2) . . ?
C13 N12 C14 123.1(3) . . ?
N11 C11 N12 107.5(2) . . ?
N11 C11 S 126.2(2) . . ?
N12 C11 S 126.3(2) . . ?
C13 C12 N11 108.9(3) . . ?
C12 C13 N12 107.5(3) . . ?
N12 C14 C15 109.8(3) . . ?
N12 C14 C17 109.5(3) . . ?
C15 C14 C17 107.4(3) . . ?
N12 C14 C16 107.9(3) . . ?
C15 C14 C16 109.2(3) . . ?
C17 C14 C16 113.0(3) . . ?

loop_
_geom_bond_atom_site_label_1
_geom_bond_atom_site_label_2
_geom_bond_distance
_geom_bond_site_symmetry_2
_geom_bond_publ_flag
In S 2.6405(8) 7_335 ?
In S 2.6405(8) . ?
In S 2.6405(8) 9_455 ?
In S 2.6405(8) 8_545 ?
In S 2.6405(8) 2_345 ?
In S 2.6405(8) 3_435 ?
S C11 1.730(3) . ?
B H1 0.88(5) . ?
B N11 1.548(3) 3_435 ?
B N11 1.548(3) . ?
B N11 1.548(3) 2_345 ?
N11 C11 1.350(4) . ?
N11 C12 1.391(4) . ?
N12 C11 1.367(4) . ?
N12 C13 1.393(4) . ?
N12 C14 1.505(4) . ?
C12 C13 1.322(5) . ?
C14 C15 1.517(5) . ?
C14 C17 1.538(5) . ?
C14 C16 1.542(5) . ?

loop_
_platon_squeeze_void_nr
_platon_squeeze_void_average_x
_platon_squeeze_void_average_y
_platon_squeeze_void_average_z
_platon_squeeze_void_volume
_platon_squeeze_void_count_electrons
1 0.333 0.666 0.250 337.2 46.9
2 -0.334 0.333 0.750 337.3 45.0
3 0.333 0.667 0.015 7.3 -0.2
4 0.333 0.667 0.485 7.3 -0.1
5 0.667 0.333 0.515 7.3 0.0
6 0.667 0.333 0.985 7.3 -0.1
